data_2223864
loop_
_publ_author_name
'Kim, Nam-Ho'
'Ha, Kwang'

_publ_section_title
;
 Tetrakis(pyridine-2-carboxylato-\k^2^<i>N</i>,<i>O</i>)palladium(IV)
 dihydrate
;
_journal_coeditor_code IS2464
_journal_issue 11
_journal_name_full 'Acta Crystallographica Section E'
_journal_page_first m1274
_journal_paper_doi 10.1107/S1600536809039270
_journal_volume 65
_journal_year 2009
_chemical_formula_iupac '[Pd (C6 H4 N O2)4], 2H2 O'
_chemical_formula_moiety 'C24 H16 N4 O8 Pd, 2(H2 O)'
_chemical_formula_sum 'C24 H20 N4 O10 Pd'
_chemical_formula_weight 630.84
_chemical_name_systematic
;Tetrakis(pyridine-2-carboxylato-\k^2^<i>N</i>,<i>O</i>)palladium(IV)
 dihydrate
;
_space_group_IT_number 86
_symmetry_cell_setting tetragonal
_symmetry_space_group_name_Hall '-P 4bc'
_symmetry_space_group_name_H-M 'P 42/n :2'
_atom_sites_solution_hydrogens geom
_atom_sites_solution_primary direct
_atom_sites_solution_secondary difmap
_cell_angle_alpha 90.00
_cell_angle_beta 90.00
_cell_angle_gamma 90.00
_cell_formula_units_Z 2
_cell_length_a 11.1621(5)
_cell_length_b 11.1621(5)
_cell_length_c 9.5880(9)
_cell_measurement_reflns_used 3500
_cell_measurement_temperature 296(2)
_cell_measurement_theta_max 28.26
_cell_measurement_theta_min 2.58
_cell_volume 1194.59(14)
_computing_cell_refinement 'SAINT (Bruker, 2000)'
_computing_data_collection 'SMART (Bruker, 2000)'
_computing_data_reduction 'SAINT (Bruker, 2000)'
_computing_molecular_graphics 'ORTEP-3 (Farrugia, 1997) and PLATON (Spek, 2009)'
_computing_publication_material 'SHELXL97 (Sheldrick, 2008)'
_computing_structure_refinement 'SHELXL97 (Sheldrick, 2008)'
_computing_structure_solution 'SHELXS97 (Sheldrick, 2008)'
_diffrn_ambient_temperature 296(2)
_diffrn_measured_fraction_theta_full 1.000
_diffrn_measured_fraction_theta_max 1.000
_diffrn_measurement_device_type 'Bruker SMART 1000 CCD'
_diffrn_measurement_method '\f and \w'
_diffrn_radiation_monochromator graphite
_diffrn_radiation_source 'fine-focus sealed tube'
_diffrn_radiation_type MoK\a
_diffrn_radiation_wavelength 0.71073
_diffrn_reflns_av_R_equivalents 0.0454
_diffrn_reflns_av_sigmaI/netI 0.0390
_diffrn_reflns_limit_h_max 14
_diffrn_reflns_limit_h_min -14
_diffrn_reflns_limit_k_max 10
_diffrn_reflns_limit_k_min -14
_diffrn_reflns_limit_l_max 12
_diffrn_reflns_limit_l_min -12
_diffrn_reflns_number 8399
_diffrn_reflns_theta_full 28.26
_diffrn_reflns_theta_max 28.26
_diffrn_reflns_theta_min 2.58
_diffrn_standards_decay_% 0
_diffrn_standards_interval_count 0
_diffrn_standards_interval_time 0
_diffrn_standards_number 0
_exptl_absorpt_coefficient_mu 0.846
_exptl_absorpt_correction_T_max 0.942
_exptl_absorpt_correction_T_min 0.804
_exptl_absorpt_correction_type multi-scan
_exptl_absorpt_process_details '(<i>SADABS</i>; Bruker, 2000)'
_exptl_crystal_colour colorless
_exptl_crystal_density_diffrn 1.754
_exptl_crystal_density_method 'not measured'
_exptl_crystal_description block
_exptl_crystal_F_000 636
_exptl_crystal_size_max 0.23
_exptl_crystal_size_mid 0.14
_exptl_crystal_size_min 0.07
_refine_diff_density_max 0.760
_refine_diff_density_min -0.997
_refine_ls_extinction_method none
_refine_ls_goodness_of_fit_ref 1.205
_refine_ls_hydrogen_treatment constr
_refine_ls_matrix_type full
_refine_ls_number_parameters 89
_refine_ls_number_reflns 1485
_refine_ls_number_restraints 0
_refine_ls_restrained_S_all 1.205
_refine_ls_R_factor_all 0.0597
_refine_ls_R_factor_gt 0.0337
_refine_ls_shift/su_max 0.000
_refine_ls_shift/su_mean 0.000
_refine_ls_structure_factor_coef Fsqd
_refine_ls_weighting_details 'calc w=1/[\s^2^(Fo^2^)+(0.031P)^2^+2.1364P] where P=(Fo^2^+2Fc^2^)/3'
_refine_ls_weighting_scheme calc
_refine_ls_wR_factor_gt 0.0763
_refine_ls_wR_factor_ref 0.1035
_reflns_number_gt 1074
_reflns_number_total 1485
_reflns_threshold_expression I>2\s(I)
_cod_data_source_file is2464.cif
_cod_data_source_block I
_cod_depositor_comments
;
The following automatic conversions were performed:
'_symmetry_cell_setting' value 'Tetragonal' changed to 'tetragonal'
according to '/home/saulius/struct/CIF-dictionaries/cif_core.dic'
dictionary named 'cif_core.dic' version 2.4.1 from
2010-06-29.

'_exptl_absorpt_correction_type' value 'Multi-scan' changed
to 'multi-scan' according to
'/home/saulius/struct/CIF-dictionaries/cif_core.dic' dictionary named
'cif_core.dic' version 2.4.1 from 2010-06-29.

Automatic conversion script
Id: cif_fix_enum 1527 2010-12-29 10:47:43Z saulius 

The following automatic conversions were performed:

'_symmetry_cell_setting' value 'Tetragonal' changed to 'tetragonal'
according to /home/saulius/struct/CIF-dictionaries/cif_core.dic
dictionary named 'cif_core.dic' version 2.4.1 from
2010-06-29.

'_exptl_absorpt_correction_type' value 'Multi-scan'
changed to 'multi-scan' according to
/home/saulius/struct/CIF-dictionaries/cif_core.dic dictionary named
'cif_core.dic' version 2.4.1 from 2010-06-29.

Automatic conversion script
Id: cif_fix_values 1715 2011-07-08 13:25:40Z adriana 
;
_cod_original_sg_symbol_H-M 'P 42/n'
_cod_database_code 2223864
_cod_database_fobs_code 2223864

loop_
_symmetry_equiv_pos_as_xyz
'x, y, z'
'-x+1/2, -y+1/2, z'
'-y, x+1/2, z+1/2'
'y+1/2, -x, z+1/2'
'-x, -y, -z'
'x-1/2, y-1/2, -z'
'y, -x-1/2, -z-1/2'
'-y-1/2, x, -z-1/2'

loop_
_atom_site_type_symbol
_atom_site_label
_atom_site_fract_x
_atom_site_fract_y
_atom_site_fract_z
_atom_site_U_iso_or_equiv
_atom_site_adp_type
_atom_site_calc_flag
_atom_site_refinement_flags
_atom_site_occupancy
_atom_site_disorder_assembly
_atom_site_disorder_group
Pd Pd1 0.2500 0.2500 0.2500 0.02277(17) Uani d S 1 . .
O O1 0.0856(2) 0.3186(3) 0.3193(3) 0.0380(7) Uani d . 1 . .
O O2 -0.0577(3) 0.3299(3) 0.4796(4) 0.0570(10) Uani d . 1 . .
N N1 0.1892(3) 0.1367(3) 0.4471(4) 0.0334(8) Uani d . 1 . .
C C1 0.2408(4) 0.0371(4) 0.4990(5) 0.0416(10) Uani d . 1 . .
H H1 0.3108 0.0087 0.4581 0.050 Uiso calc R 1 . .
C C2 0.1927(4) -0.0243(4) 0.6114(5) 0.0449(11) Uani d . 1 . .
H H2 0.2298 -0.0930 0.6454 0.054 Uiso calc R 1 . .
C C3 0.0889(4) 0.0180(5) 0.6722(5) 0.0491(12) Uani d . 1 . .
H H3 0.0561 -0.0210 0.7489 0.059 Uiso calc R 1 . .
C C4 0.0343(4) 0.1187(4) 0.6182(4) 0.0406(10) Uani d . 1 . .
H H4 -0.0360 0.1482 0.6574 0.049 Uiso calc R 1 . .
C C5 0.0863(4) 0.1755(4) 0.5038(5) 0.0366(10) Uani d . 1 . .
C C6 0.0317(4) 0.2821(4) 0.4335(5) 0.0371(9) Uani d . 1 . .
O O3 0.7500 0.2500 0.1567(7) 0.092(2) Uani d S 1 . .
H H3O 0.7183 0.3148 0.1215 0.137 Uiso d R 1 . .

loop_
_atom_site_aniso_label
_atom_site_aniso_U_11
_atom_site_aniso_U_22
_atom_site_aniso_U_33
_atom_site_aniso_U_12
_atom_site_aniso_U_13
_atom_site_aniso_U_23
Pd1 0.02072(19) 0.02072(19) 0.0269(3) 0.000 0.000 0.000
O1 0.0315(15) 0.0398(17) 0.0426(17) 0.0077(12) -0.0017(14) 0.0034(14)
O2 0.0388(19) 0.066(2) 0.066(2) 0.0183(16) 0.0149(17) 0.0011(19)
N1 0.0312(18) 0.0364(19) 0.0326(18) 0.0020(14) 0.0007(15) 0.0005(15)
C1 0.040(3) 0.035(2) 0.049(3) 0.0050(18) 0.000(2) 0.003(2)
C2 0.053(3) 0.040(3) 0.042(3) -0.004(2) -0.007(2) 0.006(2)
C3 0.052(3) 0.056(3) 0.040(3) -0.006(2) 0.001(2) 0.006(2)
C4 0.039(2) 0.056(3) 0.027(2) -0.004(2) 0.0044(18) -0.006(2)
C5 0.035(2) 0.034(2) 0.041(2) -0.0023(17) -0.0010(18) -0.0059(19)
C6 0.032(2) 0.038(2) 0.041(2) -0.0005(18) 0.0022(19) -0.006(2)
O3 0.121(6) 0.064(4) 0.090(5) 0.002(4) 0.000 0.000

loop_
_atom_type_symbol
_atom_type_description
_atom_type_scat_dispersion_real
_atom_type_scat_dispersion_imag
_atom_type_scat_source
C C 0.0033 0.0016 'International Tables Vol C Tables 4.2.6.8 and 6.1.1.4'
H H 0.0000 0.0000 'International Tables Vol C Tables 4.2.6.8 and 6.1.1.4'
N N 0.0061 0.0033 'International Tables Vol C Tables 4.2.6.8 and 6.1.1.4'
O O 0.0106 0.0060 'International Tables Vol C Tables 4.2.6.8 and 6.1.1.4'
Pd Pd -0.9988 1.0072 'International Tables Vol C Tables 4.2.6.8 and 6.1.1.4'

loop_
_geom_angle_atom_site_label_1
_geom_angle_atom_site_label_2
_geom_angle_atom_site_label_3
_geom_angle_site_symmetry_1
_geom_angle_site_symmetry_3
_geom_angle
_geom_angle_publ_flag
O1 Pd1 O1 7_566 2 95.77(5) ?
O1 Pd1 O1 7_566 8_656 143.04(17) ?
O1 Pd1 O1 2 8_656 95.77(5) ?
O1 Pd1 O1 7_566 . 95.77(5) ?
O1 Pd1 O1 2 . 143.04(17) ?
O1 Pd1 O1 8_656 . 95.77(5) ?
O1 Pd1 N1 7_566 2 71.43(12) ?
O1 Pd1 N1 2 2 72.07(12) ?
O1 Pd1 N1 8_656 2 145.42(12) ?
O1 Pd1 N1 . 2 78.64(12) ?
O1 Pd1 N1 7_566 8_656 78.64(12) ?
O1 Pd1 N1 2 8_656 71.43(12) ?
O1 Pd1 N1 8_656 8_656 72.07(12) ?
O1 Pd1 N1 . 8_656 145.42(12) ?
N1 Pd1 N1 2 8_656 129.37(10) ?
O1 Pd1 N1 7_566 7_566 72.07(12) ?
O1 Pd1 N1 2 7_566 145.42(12) ?
O1 Pd1 N1 8_656 7_566 78.64(12) ?
O1 Pd1 N1 . 7_566 71.43(12) ?
N1 Pd1 N1 2 7_566 129.37(10) ?
N1 Pd1 N1 8_656 7_566 74.42(17) ?
O1 Pd1 N1 7_566 . 145.42(12) ?
O1 Pd1 N1 2 . 78.64(12) ?
O1 Pd1 N1 8_656 . 71.43(12) ?
O1 Pd1 N1 . . 72.07(12) ?
N1 Pd1 N1 2 . 74.42(17) ?
N1 Pd1 N1 8_656 . 129.37(10) ?
N1 Pd1 N1 7_566 . 129.37(10) ?
C6 O1 Pd1 . . 123.4(3) ?
C5 N1 C1 . . 118.8(4) ?
C5 N1 Pd1 . . 113.3(3) ?
C1 N1 Pd1 . . 127.7(3) ?
N1 C1 C2 . . 122.0(4) ?
N1 C1 H1 . . 119.0 ?
C2 C1 H1 . . 119.0 ?
C3 C2 C1 . . 118.9(4) ?
C3 C2 H2 . . 120.5 ?
C1 C2 H2 . . 120.5 ?
C2 C3 C4 . . 119.5(5) ?
C2 C3 H3 . . 120.3 ?
C4 C3 H3 . . 120.3 ?
C3 C4 C5 . . 118.8(4) ?
C3 C4 H4 . . 120.6 ?
C5 C4 H4 . . 120.6 ?
N1 C5 C4 . . 121.9(4) ?
N1 C5 C6 . . 115.0(4) ?
C4 C5 C6 . . 123.1(4) ?
O2 C6 O1 . . 122.9(4) ?
O2 C6 C5 . . 121.3(4) ?
O1 C6 C5 . . 115.8(4) ?

loop_
_geom_bond_atom_site_label_1
_geom_bond_atom_site_label_2
_geom_bond_site_symmetry_2
_geom_bond_distance
_geom_bond_publ_flag
Pd1 O1 7_566 2.097(3) ?
Pd1 O1 2 2.097(3) ?
Pd1 O1 8_656 2.097(3) ?
Pd1 O1 . 2.097(3) ?
Pd1 N1 2 2.373(3) ?
Pd1 N1 8_656 2.373(3) ?
Pd1 N1 7_566 2.373(3) ?
Pd1 N1 . 2.373(3) ?
O1 C6 . 1.314(5) ?
O2 C6 . 1.215(5) ?
N1 C5 . 1.343(5) ?
N1 C1 . 1.347(5) ?
C1 C2 . 1.386(6) ?
C1 H1 . 0.9300 ?
C2 C3 . 1.380(7) ?
C2 H2 . 0.9300 ?
C3 C4 . 1.380(7) ?
C3 H3 . 0.9300 ?
C4 C5 . 1.393(6) ?
C4 H4 . 0.9300 ?
C5 C6 . 1.497(6) ?
O3 H3O . 0.87 ?

loop_
_geom_hbond_atom_site_label_D
_geom_hbond_atom_site_label_H
_geom_hbond_atom_site_label_A
_geom_hbond_site_symmetry_A
_geom_hbond_distance_DH
_geom_hbond_distance_HA
_geom_hbond_distance_DA
_geom_hbond_angle_DHA
O3 H3O O2 3_654 0.87 2.04 2.879(5) 160.5
C1 H1 O2 6_656 0.93 2.55 3.233(5) 130.7
C2 H2 O3 5_656 0.93 2.59 3.420(6) 148.5

loop_
_geom_torsion_atom_site_label_1
_geom_torsion_atom_site_label_2
_geom_torsion_atom_site_label_3
_geom_torsion_atom_site_label_4
_geom_torsion_site_symmetry_1
_geom_torsion_site_symmetry_2
_geom_torsion_site_symmetry_3
_geom_torsion_site_symmetry_4
_geom_torsion
_geom_torsion_publ_flag
O1 Pd1 O1 C6 7_566 . . . -141.3(3) ?
O1 Pd1 O1 C6 2 . . . -33.7(3) ?
O1 Pd1 O1 C6 8_656 . . . 73.9(3) ?
N1 Pd1 O1 C6 2 . . . -71.6(3) ?
N1 Pd1 O1 C6 8_656 . . . 140.4(3) ?
N1 Pd1 O1 C6 7_566 . . . 149.9(3) ?
N1 Pd1 O1 C6 . . . . 5.6(3) ?
O1 Pd1 N1 C5 7_566 . . . 71.4(4) ?
O1 Pd1 N1 C5 2 . . . 155.0(3) ?
O1 Pd1 N1 C5 8_656 . . . -104.9(3) ?
O1 Pd1 N1 C5 . . . . -2.2(3) ?
N1 Pd1 N1 C5 2 . . . 80.7(3) ?
N1 Pd1 N1 C5 8_656 . . . -150.8(3) ?
N1 Pd1 N1 C5 7_566 . . . -47.9(3) ?
O1 Pd1 N1 C1 7_566 . . . -113.6(4) ?
O1 Pd1 N1 C1 2 . . . -29.9(4) ?
O1 Pd1 N1 C1 8_656 . . . 70.2(4) ?
O1 Pd1 N1 C1 . . . . 172.9(4) ?
N1 Pd1 N1 C1 2 . . . -104.3(4) ?
N1 Pd1 N1 C1 8_656 . . . 24.3(4) ?
N1 Pd1 N1 C1 7_566 . . . 127.2(4) ?
C5 N1 C1 C2 . . . . -1.9(7) ?
Pd1 N1 C1 C2 . . . . -176.7(3) ?
N1 C1 C2 C3 . . . . -0.1(7) ?
C1 C2 C3 C4 . . . . 1.3(7) ?
C2 C3 C4 C5 . . . . -0.4(7) ?
C1 N1 C5 C4 . . . . 2.8(6) ?
Pd1 N1 C5 C4 . . . . 178.3(3) ?
C1 N1 C5 C6 . . . . -176.3(4) ?
Pd1 N1 C5 C6 . . . . -0.7(4) ?
C3 C4 C5 N1 . . . . -1.6(7) ?
C3 C4 C5 C6 . . . . 177.4(4) ?
Pd1 O1 C6 O2 . . . . 173.0(3) ?
Pd1 O1 C6 C5 . . . . -7.9(5) ?
N1 C5 C6 O2 . . . . -175.7(4) ?
C4 C5 C6 O2 . . . . 5.2(7) ?
N1 C5 C6 O1 . . . . 5.1(6) ?
C4 C5 C6 O1 . . . . -173.9(4) ?
